data_7247382
loop_
_publ_author_name
'Kazimir, Aleksandr'
'Schwarze, Benedikt'
'L\"onnecke, Peter'
'Jela\<ca, Sanja'
'Mijatovic, Sanja'
'Maksimovic-Ivanic, Danijela'
'Hey-Hawkins, Evamarie'

_publ_section_title
;
 Exploring the Potential of Tamoxifen-based Copper(II) Dichloride in
 Breast Cancer Therapy
;
_journal_name_full 'RSC Medicinal Chemistry'
_journal_paper_doi 10.1039/D3MD00344B
_journal_year 2023
_chemical_formula_moiety 'C56 H52 Cl4 Cu2 N4 O4,4(C H2 Cl2)'
_chemical_formula_sum 'C60 H60 Cl12 Cu2 N4 O4'
_chemical_formula_weight 1453.60
_space_group_crystal_system monoclinic
_space_group_IT_number 14
_space_group_name_Hall '-P 2ybc'
_space_group_name_H-M_alt 'P 1 21/c 1'
_atom_sites_solution_hydrogens mixed
_atom_sites_solution_primary dual
_atom_sites_solution_secondary difmap
_audit_creation_method SHELXL-2018/3
_audit_update_record
;
2023-07-12 deposited with the CCDC.	2023-09-11 downloaded from the CCDC.
;
_cell_angle_alpha 90
_cell_angle_beta 90.433(2)
_cell_angle_gamma 90
_cell_formula_units_Z 2
_cell_length_a 9.09980(10)
_cell_length_b 18.2094(4)
_cell_length_c 19.5840(4)
_cell_measurement_reflns_used 7404
_cell_measurement_temperature 130(2)
_cell_measurement_theta_max 32.0030
_cell_measurement_theta_min 2.3620
_cell_volume 3245.01(10)
_computing_cell_refinement 'CrysAlisPro 1.171.40.74a (Rigaku OD, 2020)'
_computing_data_collection 'CrysAlisPro 1.171.40.74a (Rigaku OD, 2020)'
_computing_data_reduction 'CrysAlisPro 1.171.40.74a (Rigaku OD, 2020)'
_computing_molecular_graphics
;
 ORTEP3 for Windows
 L. J. Farrugia, J. Appl. Crystallogr. 1997, 30, 565.
 or
 DIAMOND Version 4.5.3
 K. Brandenburg, Crystal Impact GbR, Bonn, Germany
;
_computing_publication_material
;
 WINGX
 L.J. Farrugia,
 J. Appl. Cryst., 2012, 45, 849-854.
;
_computing_structure_refinement 'SHELXL-2018/3 (Sheldrick, 2018)'
_computing_structure_solution SHELXT-2018-2
_diffrn_ambient_temperature 130(2)
_diffrn_detector_area_resol_mean 16.3560
_diffrn_measured_fraction_theta_full 1.000
_diffrn_measured_fraction_theta_max 0.928
_diffrn_measurement_device_type 'Xcalibur, Sapphire3, Gemini'
_diffrn_measurement_method '\w scans'
_diffrn_radiation_type MoK\a
_diffrn_radiation_wavelength 0.71073
_diffrn_reflns_av_R_equivalents 0.0446
_diffrn_reflns_av_unetI/netI 0.0453
_diffrn_reflns_Laue_measured_fraction_full 1.000
_diffrn_reflns_Laue_measured_fraction_max 0.928
_diffrn_reflns_limit_h_max 11
_diffrn_reflns_limit_h_min -12
_diffrn_reflns_limit_k_max 27
_diffrn_reflns_limit_k_min -27
_diffrn_reflns_limit_l_max 26
_diffrn_reflns_limit_l_min -29
_diffrn_reflns_number 40802
_diffrn_reflns_point_group_measured_fraction_full 1.000
_diffrn_reflns_point_group_measured_fraction_max 0.928
_diffrn_reflns_theta_full 30.510
_diffrn_reflns_theta_max 32.430
_diffrn_reflns_theta_min 2.080
_diffrn_source 'fine-focus sealed X-ray tube'
_exptl_absorpt_coefficient_mu 1.198
_exptl_absorpt_correction_T_max 1.00000
_exptl_absorpt_correction_T_min 0.68223
_exptl_absorpt_correction_type multi-scan
_exptl_absorpt_process_details
;
CrysAlisPro 1.171.40.74a (Rigaku Oxford Diffraction, 2020)
Empirical absorption correction using spherical harmonics,
 implemented in SCALE3 ABSPACK scaling algorithm.
;
_exptl_crystal_colour 'clear intense green'
_exptl_crystal_density_diffrn 1.488
_exptl_crystal_description needle
_exptl_crystal_F_000 1484
_exptl_crystal_size_max 0.50
_exptl_crystal_size_mid 0.05
_exptl_crystal_size_min 0.05
_refine_diff_density_max 0.735
_refine_diff_density_min -1.555
_refine_diff_density_rms 0.096
_refine_ls_extinction_method none
_refine_ls_goodness_of_fit_ref 1.029
_refine_ls_hydrogen_treatment mixed
_refine_ls_matrix_type full
_refine_ls_number_parameters 467
_refine_ls_number_reflns 10857
_refine_ls_number_restraints 34
_refine_ls_restrained_S_all 1.029
_refine_ls_R_factor_all 0.0787
_refine_ls_R_factor_gt 0.0545
_refine_ls_shift/su_max 0.002
_refine_ls_shift/su_mean 0.000
_refine_ls_structure_factor_coef Fsqd
_refine_ls_weighting_details 'w=1/[\s^2^(Fo^2^)+(0.0701P)^2^+3.4590P] where P=(Fo^2^+2Fc^2^)/3'
_refine_ls_weighting_scheme calc
_refine_ls_wR_factor_gt 0.1344
_refine_ls_wR_factor_ref 0.1484
_reflns_Friedel_coverage 0.000
_reflns_number_gt 8080
_reflns_number_total 10857
_reflns_threshold_expression 'I > 2\s(I)'
_cod_data_source_file d3md00344b2.cif
_cod_data_source_block x3281fin
_cod_original_sg_symbol_H-M 'P 21/c'
_cod_database_code 7247382
_shelx_shelxl_version_number 2018/3
_shelx_space_group_comment
;
The symmetry employed for this shelxl refinement is uniquely defined
by the following loop, which should always be used as a source of
symmetry information in preference to the above space-group names.
They are only intended as comments.
;

loop_
_space_group_symop_operation_xyz
'x, y, z'
'-x, y+1/2, -z+1/2'
'-x, -y, -z'
'x, -y-1/2, z-1/2'

loop_
_atom_site_label
_atom_site_type_symbol
_atom_site_fract_x
_atom_site_fract_y
_atom_site_fract_z
_atom_site_U_iso_or_equiv
_atom_site_adp_type
_atom_site_occupancy
_atom_site_site_symmetry_order
_atom_site_calc_flag
_atom_site_refinement_flags_posn
_atom_site_refinement_flags_adp
_atom_site_refinement_flags_occupancy
_atom_site_disorder_assembly
_atom_site_disorder_group
Cu1 Cu 0.93385(3) 0.53407(2) 0.57859(2) 0.01922(8) Uani 1 1 d . . . . .
Cl1 Cl 1.07636(6) 0.43320(3) 0.55466(3) 0.02180(12) Uani 1 1 d . . . . .
Cl2 Cl 1.13316(6) 0.59930(4) 0.61023(3) 0.02822(14) Uani 1 1 d . . . . .
O1 O 0.4330(2) 0.54307(12) 0.91512(11) 0.0375(5) Uani 1 1 d . . . . .
O2 O -0.1830(2) 0.91357(11) 0.70621(10) 0.0299(4) Uani 1 1 d . . . . .
N1 N 0.7420(2) 0.47671(11) 0.57472(11) 0.0207(4) Uani 1 1 d . . . . .
N2 N 0.7919(2) 0.61253(11) 0.60846(11) 0.0216(4) Uani 1 1 d . . . . .
C1 C 0.7270(3) 0.40688(14) 0.55499(14) 0.0254(5) Uani 1 1 d . . . . .
C2 C 0.5918(3) 0.37199(15) 0.55235(15) 0.0281(5) Uani 1 1 d . . . . .
C3 C 0.4672(3) 0.41142(15) 0.56952(15) 0.0265(5) Uani 1 1 d . . . . .
C4 C 0.4810(3) 0.48409(14) 0.58950(13) 0.0235(5) Uani 1 1 d . . . . .
C5 C 0.6207(2) 0.51500(13) 0.59188(12) 0.0189(4) Uani 1 1 d . . . . .
C6 C 0.6487(2) 0.59207(13) 0.61186(12) 0.0197(4) Uani 1 1 d . . . . .
C7 C 0.5390(3) 0.64044(14) 0.63173(13) 0.0218(4) Uani 1 1 d . . . . .
C8 C 0.5748(3) 0.71298(14) 0.64818(13) 0.0230(5) Uani 1 1 d . . . . .
C9 C 0.7224(3) 0.73284(15) 0.64465(16) 0.0303(6) Uani 1 1 d . . . . .
C10 C 0.8259(3) 0.68164(15) 0.62516(15) 0.0293(5) Uani 1 1 d . . . . .
C11 C 0.4578(3) 0.76793(13) 0.66142(14) 0.0239(5) Uani 1 1 d . . . . .
C12 C 0.4682(3) 0.83600(15) 0.61740(15) 0.0288(5) Uani 1 1 d . . . . .
C13 C 0.4586(4) 0.82120(19) 0.54113(16) 0.0399(7) Uani 1 1 d . . . . .
H13A H 0.537433 0.787525 0.527928 0.060 Uiso 1 1 calc R U . . .
H13B H 0.468939 0.867511 0.516130 0.060 Uiso 1 1 calc R U . . .
H13C H 0.363179 0.799016 0.530136 0.060 Uiso 1 1 calc R U . . .
C14 C 0.3522(3) 0.75607(13) 0.70873(13) 0.0226(4) Uani 1 1 d . . . . .
C15 C 0.3683(3) 0.69918(14) 0.76235(13) 0.0239(5) Uani 1 1 d . . . . .
C16 C 0.4979(3) 0.69510(16) 0.80107(15) 0.0300(5) Uani 1 1 d . . . . .
C17 C 0.5156(3) 0.64323(17) 0.85183(15) 0.0320(6) Uani 1 1 d . . . . .
C18 C 0.4036(3) 0.59391(16) 0.86512(14) 0.0298(5) Uani 1 1 d . . . . .
C19 C 0.2720(3) 0.59789(16) 0.82854(14) 0.0301(5) Uani 1 1 d . . . . .
C20 C 0.2557(3) 0.65087(15) 0.77803(14) 0.0263(5) Uani 1 1 d . . . . .
C21 C 0.3116(4) 0.50411(19) 0.94293(17) 0.0414(7) Uani 1 1 d . . . . .
H21A H 0.235783 0.539081 0.957014 0.062 Uiso 1 1 calc R U . . .
H21B H 0.344597 0.475590 0.982619 0.062 Uiso 1 1 calc R U . . .
H21C H 0.270888 0.470838 0.908299 0.062 Uiso 1 1 calc R U . . .
C22 C 0.2154(3) 0.80070(14) 0.70985(13) 0.0229(5) Uani 1 1 d . . . . .
C23 C 0.1337(3) 0.81142(14) 0.64980(13) 0.0239(5) Uani 1 1 d . . . . .
C24 C 0.0040(3) 0.85069(14) 0.64984(13) 0.0240(5) Uani 1 1 d . . . . .
C25 C -0.0508(3) 0.87861(14) 0.71120(14) 0.0237(5) Uani 1 1 d . . . . .
C26 C 0.0284(3) 0.86870(15) 0.77119(14) 0.0277(5) Uani 1 1 d . . . . .
C27 C 0.1592(3) 0.82961(16) 0.76998(14) 0.0270(5) Uani 1 1 d . . . . .
C28 C -0.2504(3) 0.9364(2) 0.76864(17) 0.0396(7) Uani 1 1 d . . . . .
H28A H -0.262563 0.893838 0.798666 0.059 Uiso 1 1 calc R U . . .
H28B H -0.346724 0.958066 0.758596 0.059 Uiso 1 1 calc R U . . .
H28C H -0.187835 0.972974 0.791327 0.059 Uiso 1 1 calc R U . . .
H1 H 0.805(4) 0.3823(19) 0.5431(17) 0.031(8) Uiso 1 1 d . . . . .
H2 H 0.586(3) 0.3232(19) 0.5373(16) 0.029(8) Uiso 1 1 d . . . . .
H3 H 0.375(3) 0.3890(17) 0.5688(15) 0.023(7) Uiso 1 1 d . . . . .
H4 H 0.397(3) 0.5100(19) 0.5999(17) 0.028(8) Uiso 1 1 d . . . . .
H7 H 0.447(3) 0.6249(16) 0.6342(14) 0.017(7) Uiso 1 1 d . . . . .
H9 H 0.754(4) 0.785(2) 0.6530(18) 0.039(9) Uiso 1 1 d . . . . .
H10 H 0.922(5) 0.698(2) 0.626(2) 0.059(12) Uiso 1 1 d . . . . .
H12A H 0.560(4) 0.859(2) 0.6281(18) 0.042(10) Uiso 1 1 d . . . . .
H12B H 0.393(3) 0.8707(18) 0.6307(17) 0.029(8) Uiso 1 1 d . . . . .
H16 H 0.571(4) 0.7290(19) 0.7928(17) 0.033(9) Uiso 1 1 d . . . . .
H17 H 0.602(4) 0.643(2) 0.8822(18) 0.039(9) Uiso 1 1 d . . . . .
H19 H 0.199(5) 0.567(3) 0.839(2) 0.061(13) Uiso 1 1 d . . . . .
H20 H 0.164(4) 0.6533(19) 0.7551(17) 0.034(9) Uiso 1 1 d . . . . .
H23 H 0.169(3) 0.7945(19) 0.6075(17) 0.031(8) Uiso 1 1 d . . . . .
H24 H -0.050(4) 0.8542(19) 0.6097(18) 0.034(9) Uiso 1 1 d . . . . .
H26 H 0.002(4) 0.8858(19) 0.8128(18) 0.033(9) Uiso 1 1 d . . . . .
H27 H 0.211(4) 0.8263(19) 0.8087(17) 0.033(9) Uiso 1 1 d . . . . .
Cl3 Cl 0.86021(18) 0.56457(9) 0.76420(8) 0.0644(4) Uani 0.911(3) 1 d D . P A 1
Cl4 Cl 0.88972(15) 0.53090(7) 0.90818(6) 0.0609(4) Uani 0.911(3) 1 d D . P A 1
C29 C 0.7940(4) 0.5119(3) 0.8324(2) 0.0479(10) Uani 0.911(3) 1 d D . P A 1
H29A H 0.688291 0.522428 0.838851 0.058 Uiso 0.911(3) 1 calc R U P A 1
H29B H 0.804164 0.459098 0.821314 0.058 Uiso 0.911(3) 1 calc R U P A 1
Cl3F Cl 0.876(2) 0.5671(11) 0.7874(9) 0.0644(4) Uani 0.089(3) 1 d D . P A 2
Cl4F Cl 0.6193(19) 0.4827(12) 0.7569(9) 0.104(7) Uani 0.089(3) 1 d D . P A 2
C29F C 0.755(4) 0.502(3) 0.8173(18) 0.0479(10) Uani 0.089(3) 1 d D . P A 2
H29C H 0.708448 0.520035 0.859628 0.058 Uiso 0.089(3) 1 calc R U P A 2
H29D H 0.809134 0.456283 0.828519 0.058 Uiso 0.089(3) 1 calc R U P A 2
Cl5 Cl 1.11283(16) 0.78406(9) 0.45580(8) 0.0711(4) Uani 0.862(2) 1 d D . P B 1
Cl6 Cl 0.79768(16) 0.76825(10) 0.46061(11) 0.0909(6) Uani 0.862(2) 1 d D . P B 1
C30 C 0.9540(5) 0.7655(3) 0.4104(3) 0.0536(13) Uani 0.862(2) 1 d D . P B 1
H30A H 0.962262 0.716239 0.389396 0.064 Uiso 0.862(2) 1 calc R U P B 1
H30B H 0.943653 0.801812 0.372992 0.064 Uiso 0.862(2) 1 calc R U P B 1
Cl5F Cl 1.0353(10) 0.8075(5) 0.4767(5) 0.0711(4) Uani 0.138(2) 1 d D . P B 2
Cl6F Cl 0.7896(9) 0.7504(6) 0.4034(7) 0.0909(6) Uani 0.138(2) 1 d D . P B 2
C30F C 0.979(2) 0.751(3) 0.410(2) 0.0536(13) Uani 0.138(2) 1 d D . P B 2
H30C H 1.015342 0.700571 0.418839 0.064 Uiso 0.138(2) 1 calc R U P B 2
H30D H 1.022458 0.768725 0.367184 0.064 Uiso 0.138(2) 1 calc R U P B 2

loop_
_atom_site_aniso_label
_atom_site_aniso_U_11
_atom_site_aniso_U_22
_atom_site_aniso_U_33
_atom_site_aniso_U_23
_atom_site_aniso_U_13
_atom_site_aniso_U_12
Cu1 0.01319(12) 0.02209(14) 0.02241(14) -0.00178(12) 0.00185(9) 0.00095(10)
Cl1 0.0166(2) 0.0245(3) 0.0243(3) 0.0015(2) 0.00233(18) 0.00414(19)
Cl2 0.0156(2) 0.0319(3) 0.0371(3) -0.0090(3) -0.0015(2) 0.0002(2)
O1 0.0443(12) 0.0360(11) 0.0322(11) 0.0071(9) -0.0040(9) 0.0060(9)
O2 0.0246(9) 0.0317(10) 0.0334(10) -0.0033(8) 0.0032(7) 0.0084(7)
N1 0.0169(8) 0.0218(9) 0.0236(9) -0.0015(8) 0.0025(7) 0.0014(7)
N2 0.0154(8) 0.0235(10) 0.0258(10) -0.0029(8) 0.0022(7) -0.0001(7)
C1 0.0201(11) 0.0225(11) 0.0336(13) -0.0024(10) 0.0040(9) 0.0020(9)
C2 0.0224(11) 0.0216(11) 0.0403(15) -0.0071(11) 0.0026(10) -0.0005(9)
C3 0.0183(10) 0.0255(12) 0.0357(14) -0.0037(11) 0.0020(9) -0.0027(9)
C4 0.0152(10) 0.0255(11) 0.0300(12) -0.0008(10) 0.0039(8) 0.0016(8)
C5 0.0159(9) 0.0199(10) 0.0209(10) 0.0011(9) 0.0015(7) 0.0011(8)
C6 0.0191(10) 0.0210(10) 0.0189(10) 0.0005(9) 0.0010(8) -0.0013(8)
C7 0.0167(10) 0.0224(11) 0.0264(11) -0.0006(9) 0.0039(8) 0.0000(8)
C8 0.0194(10) 0.0227(11) 0.0269(12) -0.0014(10) 0.0035(8) 0.0007(8)
C9 0.0223(11) 0.0237(12) 0.0450(16) -0.0062(12) 0.0034(10) -0.0016(9)
C10 0.0182(11) 0.0271(12) 0.0426(15) -0.0062(12) 0.0022(10) -0.0028(9)
C11 0.0216(10) 0.0188(10) 0.0314(13) -0.0023(10) 0.0027(9) 0.0018(8)
C12 0.0265(12) 0.0219(11) 0.0381(15) 0.0032(11) 0.0075(10) 0.0019(9)
C13 0.0409(16) 0.0409(17) 0.0379(16) 0.0087(14) 0.0070(12) 0.0045(13)
C14 0.0225(10) 0.0198(10) 0.0254(11) -0.0044(9) 0.0008(8) 0.0020(8)
C15 0.0230(11) 0.0243(11) 0.0245(11) -0.0040(10) 0.0032(8) 0.0040(9)
C16 0.0247(12) 0.0332(14) 0.0319(14) -0.0016(12) -0.0012(10) 0.0001(10)
C17 0.0286(13) 0.0351(14) 0.0320(14) -0.0003(12) -0.0060(10) 0.0045(11)
C18 0.0360(14) 0.0291(13) 0.0244(12) -0.0006(11) -0.0014(10) 0.0074(11)
C19 0.0345(14) 0.0301(13) 0.0257(12) -0.0003(11) 0.0015(10) -0.0015(11)
C20 0.0248(11) 0.0284(12) 0.0257(12) 0.0000(10) -0.0008(9) 0.0011(9)
C21 0.0560(19) 0.0344(16) 0.0337(15) 0.0078(13) 0.0000(13) 0.0028(14)
C22 0.0219(10) 0.0205(11) 0.0264(12) -0.0020(9) 0.0041(8) 0.0022(8)
C23 0.0235(11) 0.0228(11) 0.0253(12) -0.0052(10) 0.0042(9) -0.0007(9)
C24 0.0228(11) 0.0241(11) 0.0251(12) -0.0022(10) -0.0005(9) -0.0011(9)
C25 0.0203(10) 0.0205(11) 0.0304(12) -0.0024(10) 0.0030(9) 0.0002(8)
C26 0.0291(12) 0.0290(13) 0.0251(12) -0.0048(11) 0.0040(9) 0.0056(10)
C27 0.0284(12) 0.0303(13) 0.0224(12) -0.0026(10) 0.0001(9) 0.0072(10)
C28 0.0327(14) 0.0468(18) 0.0396(16) -0.0029(14) 0.0092(12) 0.0163(13)
Cl3 0.0821(8) 0.0594(6) 0.0515(8) 0.0236(7) -0.0104(7) -0.0093(6)
Cl4 0.0787(8) 0.0573(7) 0.0470(6) 0.0051(5) 0.0175(5) 0.0058(5)
C29 0.032(2) 0.0342(19) 0.078(3) 0.008(2) 0.0114(18) 0.0032(15)
Cl3F 0.0821(8) 0.0594(6) 0.0515(8) 0.0236(7) -0.0104(7) -0.0093(6)
Cl4F 0.116(15) 0.132(17) 0.064(10) 0.009(10) 0.005(9) 0.015(12)
C29F 0.032(2) 0.0342(19) 0.078(3) 0.008(2) 0.0114(18) 0.0032(15)
Cl5 0.0585(8) 0.0702(9) 0.0844(10) 0.0109(8) -0.0145(7) -0.0027(6)
Cl6 0.0567(7) 0.0875(11) 0.1288(16) 0.0404(11) 0.0305(9) 0.0231(7)
C30 0.059(3) 0.044(3) 0.058(2) 0.000(2) 0.005(2) 0.006(2)
Cl5F 0.0585(8) 0.0702(9) 0.0844(10) 0.0109(8) -0.0145(7) -0.0027(6)
Cl6F 0.0567(7) 0.0875(11) 0.1288(16) 0.0404(11) 0.0305(9) 0.0231(7)
C30F 0.059(3) 0.044(3) 0.058(2) 0.000(2) 0.005(2) 0.006(2)

loop_
_atom_type_symbol
_atom_type_description
_atom_type_scat_dispersion_real
_atom_type_scat_dispersion_imag
_atom_type_scat_source
Cu Cu 0.3201 1.2651 'International Tables Vol C Tables 4.2.6.8 and 6.1.1.4'
Cl Cl 0.1484 0.1585 'International Tables Vol C Tables 4.2.6.8 and 6.1.1.4'
O O 0.0106 0.0060 'International Tables Vol C Tables 4.2.6.8 and 6.1.1.4'
N N 0.0061 0.0033 'International Tables Vol C Tables 4.2.6.8 and 6.1.1.4'
C C 0.0033 0.0016 'International Tables Vol C Tables 4.2.6.8 and 6.1.1.4'
H H 0.0000 0.0000 'International Tables Vol C Tables 4.2.6.8 and 6.1.1.4'

loop_
_geom_angle_atom_site_label_1
_geom_angle_atom_site_label_2
_geom_angle_atom_site_label_3
_geom_angle
_geom_angle_site_symmetry_1
_geom_angle_site_symmetry_3
_geom_angle_publ_flag
N2 Cu1 N1 79.81(8) . . ?
N2 Cu1 Cl2 93.61(6) . . ?
N1 Cu1 Cl2 165.95(6) . . ?
N2 Cu1 Cl1 171.56(6) . . ?
N1 Cu1 Cl1 93.86(6) . . ?
Cl2 Cu1 Cl1 91.33(2) . . ?
N2 Cu1 Cl1 96.18(6) . 3_766 ?
N1 Cu1 Cl1 93.13(6) . 3_766 ?
Cl2 Cu1 Cl1 99.95(2) . 3_766 ?
Cl1 Cu1 Cl1 89.69(2) . 3_766 ?
Cu1 Cl1 Cu1 90.31(2) . 3_766 ?
C18 O1 C21 117.5(2) . . ?
C25 O2 C28 117.2(2) . . ?
C1 N1 C5 118.8(2) . . ?
C1 N1 Cu1 125.82(16) . . ?
C5 N1 Cu1 115.35(16) . . ?
C10 N2 C6 117.8(2) . . ?
C10 N2 Cu1 126.22(16) . . ?
C6 N2 Cu1 115.93(16) . . ?
N1 C1 C2 122.4(2) . . ?
N1 C1 H1 119(2) . . ?
C2 C1 H1 118(2) . . ?
C3 C2 C1 118.8(2) . . ?
C3 C2 H2 121.6(19) . . ?
C1 C2 H2 119.6(19) . . ?
C2 C3 C4 119.5(2) . . ?
C2 C3 H3 120.5(19) . . ?
C4 C3 H3 120.1(19) . . ?
C3 C4 C5 118.4(2) . . ?
C3 C4 H4 119(2) . . ?
C5 C4 H4 123(2) . . ?
N1 C5 C4 122.1(2) . . ?
N1 C5 C6 114.64(19) . . ?
C4 C5 C6 123.2(2) . . ?
N2 C6 C7 122.1(2) . . ?
N2 C6 C5 114.3(2) . . ?
C7 C6 C5 123.6(2) . . ?
C6 C7 C8 119.8(2) . . ?
C6 C7 H7 119.7(19) . . ?
C8 C7 H7 120.5(19) . . ?
C9 C8 C7 117.2(2) . . ?
C9 C8 C11 121.8(2) . . ?
C7 C8 C11 120.7(2) . . ?
C10 C9 C8 119.9(2) . . ?
C10 C9 H9 119(2) . . ?
C8 C9 H9 121(2) . . ?
N2 C10 C9 123.1(2) . . ?
N2 C10 H10 122(3) . . ?
C9 C10 H10 115(3) . . ?
C14 C11 C8 121.6(2) . . ?
C14 C11 C12 124.5(2) . . ?
C8 C11 C12 113.8(2) . . ?
C11 C12 C13 114.3(2) . . ?
C11 C12 H12A 107(2) . . ?
C13 C12 H12A 110(2) . . ?
C11 C12 H12B 109.5(19) . . ?
C13 C12 H12B 110.2(19) . . ?
H12A C12 H12B 106(3) . . ?
C12 C13 H13A 109.5 . . ?
C12 C13 H13B 109.5 . . ?
H13A C13 H13B 109.5 . . ?
C12 C13 H13C 109.5 . . ?
H13A C13 H13C 109.5 . . ?
H13B C13 H13C 109.5 . . ?
C11 C14 C15 121.9(2) . . ?
C11 C14 C22 121.3(2) . . ?
C15 C14 C22 116.8(2) . . ?
C20 C15 C16 117.9(2) . . ?
C20 C15 C14 122.1(2) . . ?
C16 C15 C14 120.0(2) . . ?
C17 C16 C15 121.3(3) . . ?
C17 C16 H16 120(2) . . ?
C15 C16 H16 119(2) . . ?
C16 C17 C18 119.8(3) . . ?
C16 C17 H17 122(2) . . ?
C18 C17 H17 118(2) . . ?
O1 C18 C17 115.6(2) . . ?
O1 C18 C19 124.3(3) . . ?
C17 C18 C19 120.1(3) . . ?
C20 C19 C18 119.3(3) . . ?
C20 C19 H19 122(3) . . ?
C18 C19 H19 119(3) . . ?
C15 C20 C19 121.6(2) . . ?
C15 C20 H20 121(2) . . ?
C19 C20 H20 117(2) . . ?
O1 C21 H21A 109.5 . . ?
O1 C21 H21B 109.5 . . ?
H21A C21 H21B 109.5 . . ?
O1 C21 H21C 109.5 . . ?
H21A C21 H21C 109.5 . . ?
H21B C21 H21C 109.5 . . ?
C27 C22 C23 117.5(2) . . ?
C27 C22 C14 122.2(2) . . ?
C23 C22 C14 120.2(2) . . ?
C24 C23 C22 121.4(2) . . ?
C24 C23 H23 118(2) . . ?
C22 C23 H23 121(2) . . ?
C23 C24 C25 119.9(2) . . ?
C23 C24 H24 119(2) . . ?
C25 C24 H24 121(2) . . ?
O2 C25 C26 125.1(2) . . ?
O2 C25 C24 115.3(2) . . ?
C26 C25 C24 119.6(2) . . ?
C25 C26 C27 119.6(2) . . ?
C25 C26 H26 125(2) . . ?
C27 C26 H26 115(2) . . ?
C26 C27 C22 122.0(2) . . ?
C26 C27 H27 118(2) . . ?
C22 C27 H27 120(2) . . ?
O2 C28 H28A 109.5 . . ?
O2 C28 H28B 109.5 . . ?
H28A C28 H28B 109.5 . . ?
O2 C28 H28C 109.5 . . ?
H28A C28 H28C 109.5 . . ?
H28B C28 H28C 109.5 . . ?
Cl4 C29 Cl3 111.5(2) . . ?
Cl4 C29 H29A 109.3 . . ?
Cl3 C29 H29A 109.3 . . ?
Cl4 C29 H29B 109.3 . . ?
Cl3 C29 H29B 109.3 . . ?
H29A C29 H29B 108.0 . . ?
Cl3F C29F Cl4F 111.1(14) . . ?
Cl3F C29F H29C 109.4 . . ?
Cl4F C29F H29C 109.4 . . ?
Cl3F C29F H29D 109.4 . . ?
Cl4F C29F H29D 109.4 . . ?
H29C C29F H29D 108.0 . . ?
Cl5 C30 Cl6 112.9(4) . . ?
Cl5 C30 H30A 109.0 . . ?
Cl6 C30 H30A 109.0 . . ?
Cl5 C30 H30B 109.0 . . ?
Cl6 C30 H30B 109.0 . . ?
H30A C30 H30B 107.8 . . ?
Cl5F C30F Cl6F 110.6(13) . . ?
Cl5F C30F H30C 109.5 . . ?
Cl6F C30F H30C 109.5 . . ?
Cl5F C30F H30D 109.5 . . ?
Cl6F C30F H30D 109.5 . . ?
H30C C30F H30D 108.1 . . ?

loop_
_geom_bond_atom_site_label_1
_geom_bond_atom_site_label_2
_geom_bond_distance
_geom_bond_site_symmetry_2
_geom_bond_publ_flag
Cu1 N2 2.016(2) . ?
Cu1 N1 2.035(2) . ?
Cu1 Cl2 2.2510(6) . ?
Cu1 Cl1 2.2987(6) . ?
Cu1 Cl1 2.6775(6) 3_766 ?
O1 C18 1.372(3) . ?
O1 C21 1.424(4) . ?
O2 C25 1.364(3) . ?
O2 C28 1.434(3) . ?
N1 C1 1.336(3) . ?
N1 C5 1.350(3) . ?
N2 C10 1.336(3) . ?
N2 C6 1.357(3) . ?
C1 C2 1.385(4) . ?
C1 H1 0.87(3) . ?
C2 C3 1.385(3) . ?
C2 H2 0.94(3) . ?
C3 C4 1.385(4) . ?
C3 H3 0.94(3) . ?
C4 C5 1.391(3) . ?
C4 H4 0.92(3) . ?
C5 C6 1.479(3) . ?
C6 C7 1.389(3) . ?
C7 C8 1.398(3) . ?
C7 H7 0.89(3) . ?
C8 C9 1.393(3) . ?
C8 C11 1.486(3) . ?
C9 C10 1.381(4) . ?
C9 H9 1.00(4) . ?
C10 H10 0.92(4) . ?
C11 C14 1.357(3) . ?
C11 C12 1.513(4) . ?
C12 C13 1.520(4) . ?
C12 H12A 0.96(4) . ?
C12 H12B 0.97(3) . ?
C13 H13A 0.9800 . ?
C13 H13B 0.9800 . ?
C13 H13C 0.9800 . ?
C14 C15 1.482(4) . ?
C14 C22 1.487(3) . ?
C15 C20 1.387(4) . ?
C15 C16 1.399(4) . ?
C16 C17 1.380(4) . ?
C16 H16 0.93(3) . ?
C17 C18 1.384(4) . ?
C17 H17 0.99(3) . ?
C18 C19 1.393(4) . ?
C19 C20 1.389(4) . ?
C19 H19 0.90(5) . ?
C20 H20 0.95(3) . ?
C21 H21A 0.9800 . ?
C21 H21B 0.9800 . ?
C21 H21C 0.9800 . ?
C22 C27 1.391(3) . ?
C22 C23 1.400(4) . ?
C23 C24 1.380(3) . ?
C23 H23 0.94(3) . ?
C24 C25 1.400(4) . ?
C24 H24 0.93(3) . ?
C25 C26 1.386(4) . ?
C26 C27 1.387(4) . ?
C26 H26 0.91(3) . ?
C27 H27 0.89(3) . ?
C28 H28A 0.9800 . ?
C28 H28B 0.9800 . ?
C28 H28C 0.9800 . ?
Cl3 C29 1.754(4) . ?
Cl4 C29 1.750(5) . ?
C29 H29A 0.9900 . ?
C29 H29B 0.9900 . ?
Cl3F C29F 1.728(16) . ?
Cl4F C29F 1.738(16) . ?
C29F H29C 0.9900 . ?
C29F H29D 0.9900 . ?
Cl5 C30 1.725(5) . ?
Cl6 C30 1.737(6) . ?
C30 H30A 0.9900 . ?
C30 H30B 0.9900 . ?
Cl5F C30F 1.727(15) . ?
Cl6F C30F 1.732(15) . ?
C30F H30C 0.9900 . ?
C30F H30D 0.9900 . ?
